data_1100653
loop_
_publ_author_name
'Guillon, Jean'
'Leger, Jean-Michel'
'Sonnet, Pascal'
'Jarry, Christian'

_publ_section_title
;
 Crystal Structure of 25-(2-tert-Butoxyethoxy)-27-hydroxycalix[4]arene-crown-6
 in the Cone Conformation
;
_journal_name_full
;
 Analytical Sciences: X-ray Structure Analysis Online
;
_journal_page_first x9
_journal_page_last x10
_journal_paper_doi 10.2116/analscix.19.x9
_journal_volume 19
_journal_year 2003
_chemical_formula_sum 'C44 H54 O9'
_chemical_formula_weight 726.87
_space_group_IT_number 2
_symmetry_space_group_name_Hall '-P 1'
_symmetry_space_group_name_H-M 'P -1'
_atom_sites_solution_hydrogens geom
_atom_sites_solution_primary direct
_atom_sites_solution_secondary difmap
_cell_angle_alpha 84.74(2)
_cell_angle_beta 87.840(10)
_cell_angle_gamma 75.77(2)
_cell_formula_units_Z 2
_cell_length_a 10.2140(10)
_cell_length_b 12.734(5)
_cell_length_c 16.062(2)
_cell_measurement_temperature 296(2)
_cell_volume 2016.2(9)
_diffrn_ambient_temperature 296(2)
_diffrn_measured_fraction_theta_full 0.997
_diffrn_measured_fraction_theta_max 0.997
_diffrn_radiation_monochromator graphite
_diffrn_radiation_source 'fine-focus sealed tube'
_diffrn_radiation_type CuK\a
_diffrn_radiation_wavelength 1.54178
_diffrn_reflns_av_R_equivalents 0.0000
_diffrn_reflns_av_sigmaI/netI 0.0145
_diffrn_reflns_limit_h_max 11
_diffrn_reflns_limit_h_min -11
_diffrn_reflns_limit_k_max 14
_diffrn_reflns_limit_k_min -14
_diffrn_reflns_limit_l_max 18
_diffrn_reflns_limit_l_min 0
_diffrn_reflns_number 6795
_diffrn_reflns_theta_full 64.88
_diffrn_reflns_theta_max 64.88
_diffrn_reflns_theta_min 2.76
_exptl_absorpt_coefficient_mu 0.667
_exptl_absorpt_correction_T_max 0.9242
_exptl_absorpt_correction_T_min 0.6345
_exptl_crystal_density_diffrn 1.197
_exptl_crystal_density_method 'not measured'
_exptl_crystal_F_000 780
_exptl_crystal_size_max 0.75
_exptl_crystal_size_mid 0.50
_exptl_crystal_size_min 0.12
_refine_diff_density_max 0.325
_refine_diff_density_min -0.347
_refine_diff_density_rms 0.060
_refine_ls_extinction_coef 0.024(2)
_refine_ls_extinction_expression Fc^*^=kFc[1+0.001xFc^2^\l^3^/sin(2\q)]^-1/4^
_refine_ls_extinction_method SHELXL
_refine_ls_goodness_of_fit_ref 1.069
_refine_ls_hydrogen_treatment mixed
_refine_ls_matrix_type full
_refine_ls_number_parameters 480
_refine_ls_number_reflns 6795
_refine_ls_number_restraints 0
_refine_ls_restrained_S_all 1.069
_refine_ls_R_factor_all 0.1052
_refine_ls_R_factor_gt 0.0880
_refine_ls_shift/su_max 0.178
_refine_ls_shift/su_mean 0.021
_refine_ls_structure_factor_coef Fsqd
_refine_ls_weighting_details 'calc w=1/[\s^2^(Fo^2^)+(0.1622P)^2^+0.8043P] where P=(Fo^2^+2Fc^2^)/3'
_refine_ls_weighting_scheme calc
_refine_ls_wR_factor_gt 0.2599
_refine_ls_wR_factor_ref 0.2807
_reflns_number_gt 5105
_reflns_number_total 6795
_reflns_threshold_expression >2sigma(I)
_cod_original_sg_symbol_H-M P-1
_cod_database_code 1100653

loop_
_symmetry_equiv_pos_as_xyz
'x, y, z'
'-x, -y, -z'

loop_
_atom_site_label
_atom_site_type_symbol
_atom_site_fract_x
_atom_site_fract_y
_atom_site_fract_z
_atom_site_U_iso_or_equiv
_atom_site_adp_type
_atom_site_occupancy
_atom_site_symmetry_multiplicity
_atom_site_calc_flag
_atom_site_refinement_flags
_atom_site_disorder_assembly
_atom_site_disorder_group
C1 C 0.8106(3) 0.5230(2) 0.19518(17) 0.0592(7) Uani 1 1 d . . .
C2 C 0.7413(3) 0.5498(2) 0.11971(17) 0.0639(7) Uani 1 1 d . . .
C3 C 0.6419(3) 0.6466(3) 0.1121(2) 0.0760(9) Uani 1 1 d . . .
H3 H 0.5958 0.6672 0.0621 0.091 Uiso 1 1 calc R . .
C4 C 0.6103(3) 0.7127(3) 0.1765(2) 0.0823(10) Uani 1 1 d . . .
H4 H 0.5464 0.7787 0.1693 0.099 Uiso 1 1 calc R . .
C5 C 0.6733(3) 0.6807(2) 0.2513(2) 0.0737(8) Uani 1 1 d . . .
H5 H 0.6486 0.7239 0.2957 0.088 Uiso 1 1 calc R . .
C6 C 0.7733(3) 0.5855(2) 0.26231(18) 0.0616(7) Uani 1 1 d . . .
C7 C 0.8369(3) 0.5447(3) 0.34743(18) 0.0698(8) Uani 1 1 d . . .
H7A H 0.9342 0.5221 0.3406 0.084 Uiso 1 1 calc R . .
H7B H 0.8163 0.6036 0.3838 0.084 Uiso 1 1 calc R . .
C8 C 0.7849(3) 0.4502(3) 0.38756(17) 0.0656(7) Uani 1 1 d . . .
C9 C 0.6491(3) 0.4632(3) 0.4073(2) 0.0775(9) Uani 1 1 d . . .
H9 H 0.5903 0.5315 0.3981 0.093 Uiso 1 1 calc R . .
C10 C 0.5999(4) 0.3772(3) 0.4401(2) 0.0874(10) Uani 1 1 d . . .
H10 H 0.5086 0.3878 0.4540 0.105 Uiso 1 1 calc R . .
C11 C 0.6852(4) 0.2747(3) 0.4526(2) 0.0898(10) Uani 1 1 d . . .
H11 H 0.6504 0.2166 0.4739 0.108 Uiso 1 1 calc R . .
C12 C 0.8218(3) 0.2572(3) 0.4339(2) 0.0763(9) Uani 1 1 d . . .
C13 C 0.8701(3) 0.3464(3) 0.40360(17) 0.0656(8) Uani 1 1 d . . .
C14 C 0.9134(4) 0.1426(3) 0.4416(3) 0.0916(11) Uani 1 1 d . . .
H14A H 1.0063 0.1463 0.4303 0.110 Uiso 1 1 calc R . .
H14B H 0.9078 0.1103 0.4983 0.110 Uiso 1 1 calc R . .
C15 C 0.8740(3) 0.0715(3) 0.3810(2) 0.0788(9) Uani 1 1 d . . .
C16 C 0.8186(4) -0.0148(3) 0.4076(3) 0.0898(11) Uani 1 1 d . . .
H16 H 0.8092 -0.0321 0.4646 0.108 Uiso 1 1 calc R . .
C17 C 0.7772(5) -0.0758(3) 0.3526(3) 0.1003(12) Uani 1 1 d . . .
H17 H 0.7419 -0.1342 0.3725 0.120 Uiso 1 1 calc R . .
C18 C 0.7881(4) -0.0503(3) 0.2676(3) 0.0948(11) Uani 1 1 d . . .
H18 H 0.7579 -0.0907 0.2303 0.114 Uiso 1 1 calc R . .
C19 C 0.8442(4) 0.0358(3) 0.2370(2) 0.0818(9) Uani 1 1 d . . .
C20 C 0.8897(3) 0.0936(2) 0.2942(2) 0.0751(8) Uani 1 1 d . . .
C21 C 0.8503(5) 0.0691(3) 0.1449(2) 0.0952(12) Uani 1 1 d . . .
H21A H 0.8282 0.0144 0.1136 0.114 Uiso 1 1 calc R . .
H21B H 0.9413 0.0741 0.1292 0.114 Uiso 1 1 calc R . .
C22 C 0.7520(4) 0.1783(3) 0.1234(2) 0.0782(9) Uani 1 1 d . . .
C23 C 0.6158(4) 0.1936(3) 0.1407(2) 0.0916(11) Uani 1 1 d . . .
H23 H 0.5825 0.1346 0.1619 0.110 Uiso 1 1 calc R . .
C24 C 0.5275(4) 0.2948(4) 0.1272(3) 0.0944(11) Uani 1 1 d . . .
H24 H 0.4356 0.3030 0.1379 0.113 Uiso 1 1 calc R . .
C25 C 0.5756(4) 0.3833(3) 0.0979(2) 0.0812(9) Uani 1 1 d . . .
H25 H 0.5160 0.4515 0.0908 0.097 Uiso 1 1 calc R . .
C26 C 0.7113(3) 0.3727(3) 0.07890(17) 0.0679(8) Uani 1 1 d . . .
C27 C 0.7974(3) 0.2686(3) 0.08971(17) 0.0700(8) Uani 1 1 d . . .
C28 C 0.7644(3) 0.4712(3) 0.05220(18) 0.0729(8) Uani 1 1 d . . .
H28A H 0.7196 0.5078 0.0016 0.087 Uiso 1 1 calc R . .
H28B H 0.8604 0.4484 0.0398 0.087 Uiso 1 1 calc R . .
O29 O 0.9113(2) 0.42921(17) 0.20668(13) 0.0735(6) Uani 1 1 d . . .
C30 C 1.0378(3) 0.4280(4) 0.1658(3) 0.1127(16) Uani 1 1 d . . .
H30A H 1.0888 0.3528 0.1673 0.135 Uiso 1 1 calc R . .
H30B H 1.0196 0.4528 0.1075 0.135 Uiso 1 1 calc R . .
C31 C 1.1213(5) 0.4870(5) 0.1939(3) 0.131(2) Uani 1 1 d . . .
H31A H 1.2131 0.4463 0.1792 0.144 Uiso 1 1 d . . .
H31B H 1.1058 0.5535 0.1576 0.144 Uiso 1 1 d . . .
O32 O 1.1343(4) 0.5155(4) 0.2654(3) 0.0679(10) Uani 1 1 d . . .
C33 C 1.1886(4) 0.6202(4) 0.2685(3) 0.0983(12) Uani 1 1 d . . .
C34 C 1.3016(7) 0.6306(7) 0.2103(5) 0.179(3) Uani 1 1 d . . .
H34A H 1.2671 0.6551 0.1553 0.268 Uiso 1 1 calc R . .
H34B H 1.3650 0.5613 0.2089 0.268 Uiso 1 1 calc R . .
H34C H 1.3458 0.6823 0.2291 0.268 Uiso 1 1 calc R . .
C35 C 1.2275(7) 0.5826(6) 0.3554(4) 0.157(2) Uani 1 1 d . . .
H35A H 1.1482 0.5790 0.3886 0.236 Uiso 1 1 calc R . .
H35B H 1.2713 0.6325 0.3774 0.236 Uiso 1 1 calc R . .
H35C H 1.2883 0.5118 0.3571 0.236 Uiso 1 1 calc R . .
C36 C 1.0881(7) 0.7290(6) 0.2712(5) 0.181(3) Uani 1 1 d . . .
H36A H 1.0596 0.7567 0.2154 0.272 Uiso 1 1 calc R . .
H36B H 1.1298 0.7790 0.2949 0.272 Uiso 1 1 calc R . .
H36C H 1.0112 0.7204 0.3048 0.272 Uiso 1 1 calc R . .
O37 O 1.0072(2) 0.32995(18) 0.38423(12) 0.0714(6) Uani 1 1 d . . .
C38 C 1.0871(3) 0.3340(3) 0.4547(2) 0.0810(9) Uani 1 1 d . . .
H38A H 1.0637 0.2884 0.5018 0.097 Uiso 1 1 calc R . .
H38B H 1.0684 0.4080 0.4706 0.097 Uiso 1 1 calc R . .
C39 C 1.2313(4) 0.2963(4) 0.4338(3) 0.0941(11) Uani 1 1 d . . .
H39A H 1.2517 0.3326 0.3809 0.113 Uiso 1 1 calc R . .
H39B H 1.2854 0.3131 0.4767 0.113 Uiso 1 1 calc R . .
O40 O 1.2613(3) 0.1841(3) 0.4282(2) 0.1074(9) Uani 1 1 d . . .
C41 C 1.3965(6) 0.1350(7) 0.4055(6) 0.188(3) Uani 1 1 d . . .
H41A H 1.4553 0.1262 0.4530 0.226 Uiso 1 1 calc R . .
H41B H 1.4285 0.1793 0.3607 0.226 Uiso 1 1 calc R . .
C42 C 1.3944(11) 0.0213(10) 0.3758(7) 0.263(6) Uani 1 1 d . . .
H42A H 1.4817 -0.0301 0.3819 0.316 Uiso 1 1 calc R . .
H42B H 1.3258 -0.0091 0.4053 0.316 Uiso 1 1 calc R . .
O43 O 1.3619(11) 0.0527(18) 0.2910(7) 0.500(15) Uani 1 1 d . . .
C44 C 1.2819(12) -0.0162(16) 0.2879(11) 0.343(12) Uani 1 1 d . . .
H44A H 1.1970 0.0086 0.3176 0.412 Uiso 1 1 calc R . .
H44B H 1.3261 -0.0890 0.3106 0.412 Uiso 1 1 calc R . .
C45 C 1.2610(11) -0.0120(9) 0.1940(6) 0.215(4) Uani 1 1 d . . .
H45A H 1.2080 -0.0631 0.1839 0.258 Uiso 1 1 calc R . .
H45B H 1.2093 0.0602 0.1749 0.258 Uiso 1 1 calc R . .
O46 O 1.3727(6) -0.0346(5) 0.1501(4) 0.198(2) Uani 1 1 d . . .
C47 C 1.3521(11) -0.0427(7) 0.0601(6) 0.212(4) Uani 1 1 d . . .
H47A H 1.2860 -0.0847 0.0550 0.254 Uiso 1 1 calc R . .
H47B H 1.4364 -0.0812 0.0355 0.254 Uiso 1 1 calc R . .
C48 C 1.3049(8) 0.0666(7) 0.0122(5) 0.172(3) Uani 1 1 d . . .
H48A H 1.3447 0.1191 0.0354 0.206 Uiso 1 1 calc R . .
H48B H 1.3341 0.0618 -0.0458 0.206 Uiso 1 1 calc R . .
O49 O 1.1706(4) 0.0997(3) 0.0165(2) 0.1170(10) Uani 1 1 d . . .
C50 C 1.1157(5) 0.2032(3) -0.0257(3) 0.1008(12) Uani 1 1 d . . .
H50A H 1.1393 0.2025 -0.0847 0.121 Uiso 1 1 calc R . .
H50B H 1.1511 0.2582 -0.0027 0.121 Uiso 1 1 calc R . .
C51 C 0.9665(4) 0.2273(3) -0.0140(2) 0.0901(11) Uani 1 1 d . . .
H51A H 0.9237 0.2876 -0.0530 0.108 Uiso 1 1 calc R . .
H51B H 0.9339 0.1644 -0.0243 0.108 Uiso 1 1 calc R . .
O52 O 0.9338(2) 0.25473(19) 0.07045(13) 0.0762(6) Uani 1 1 d . . .
O53 O 0.9516(2) 0.17318(18) 0.26351(15) 0.0825(7) Uani 1 1 d . . .
H53 H 0.8975 0.2326 0.2636 0.124 Uiso 1 1 calc R . .

loop_
_atom_site_aniso_label
_atom_site_aniso_U_11
_atom_site_aniso_U_22
_atom_site_aniso_U_33
_atom_site_aniso_U_23
_atom_site_aniso_U_13
_atom_site_aniso_U_12
C1 0.0540(14) 0.0639(16) 0.0593(15) -0.0065(12) -0.0030(11) -0.0130(12)
C2 0.0679(17) 0.0690(17) 0.0564(16) 0.0020(13) -0.0049(12) -0.0218(14)
C3 0.079(2) 0.0713(19) 0.075(2) 0.0139(16) -0.0128(15) -0.0185(15)
C4 0.077(2) 0.0613(18) 0.102(3) 0.0038(17) -0.0084(18) -0.0070(15)
C5 0.0724(19) 0.0607(17) 0.089(2) -0.0156(15) 0.0049(16) -0.0150(14)
C6 0.0588(15) 0.0642(16) 0.0647(16) -0.0122(13) -0.0008(12) -0.0182(12)
C7 0.0731(18) 0.0767(19) 0.0631(17) -0.0236(14) -0.0062(13) -0.0178(15)
C8 0.0673(17) 0.0805(19) 0.0491(14) -0.0180(13) -0.0069(12) -0.0131(14)
C9 0.0697(19) 0.086(2) 0.074(2) -0.0145(16) -0.0031(15) -0.0116(16)
C10 0.067(2) 0.108(3) 0.087(2) -0.010(2) 0.0024(16) -0.0204(19)
C11 0.085(2) 0.103(3) 0.085(2) 0.003(2) -0.0109(18) -0.033(2)
C12 0.078(2) 0.091(2) 0.0599(17) -0.0042(15) -0.0178(14) -0.0196(17)
C13 0.0649(17) 0.084(2) 0.0480(14) -0.0129(13) -0.0106(12) -0.0145(14)
C14 0.093(2) 0.087(2) 0.090(2) 0.0156(19) -0.0316(19) -0.0170(19)
C15 0.0723(19) 0.0663(18) 0.091(2) 0.0085(16) -0.0137(16) -0.0073(15)
C16 0.096(3) 0.072(2) 0.094(3) 0.0177(18) -0.0113(19) -0.0138(18)
C17 0.113(3) 0.068(2) 0.119(3) 0.008(2) -0.001(2) -0.026(2)
C18 0.109(3) 0.0606(19) 0.115(3) -0.0156(19) 0.004(2) -0.0189(18)
C19 0.090(2) 0.0582(17) 0.093(2) -0.0144(16) 0.0112(18) -0.0096(15)
C20 0.0729(19) 0.0561(16) 0.092(2) -0.0038(15) 0.0045(16) -0.0093(14)
C21 0.125(3) 0.072(2) 0.090(3) -0.0284(18) 0.024(2) -0.022(2)
C22 0.096(2) 0.081(2) 0.0646(18) -0.0236(15) 0.0083(16) -0.0300(18)
C23 0.106(3) 0.091(3) 0.091(2) -0.0186(19) 0.007(2) -0.047(2)
C24 0.080(2) 0.112(3) 0.099(3) -0.012(2) -0.0041(19) -0.036(2)
C25 0.077(2) 0.094(2) 0.074(2) -0.0053(17) -0.0134(16) -0.0224(18)
C26 0.0784(19) 0.082(2) 0.0466(14) -0.0103(13) -0.0100(12) -0.0237(15)
C27 0.082(2) 0.086(2) 0.0482(15) -0.0202(14) 0.0004(13) -0.0274(16)
C28 0.083(2) 0.088(2) 0.0476(15) 0.0006(14) -0.0070(13) -0.0210(16)
O29 0.0641(12) 0.0765(13) 0.0738(13) -0.0229(10) -0.0147(9) 0.0021(10)
C30 0.0549(19) 0.159(4) 0.129(3) -0.083(3) 0.0032(19) -0.010(2)
C31 0.129(4) 0.182(5) 0.112(4) -0.072(3) 0.057(3) -0.084(4)
O32 0.068(2) 0.086(3) 0.054(2) -0.007(2) -0.0055(18) -0.024(2)
C33 0.078(2) 0.127(3) 0.101(3) -0.032(2) -0.004(2) -0.038(2)
C34 0.137(5) 0.239(8) 0.197(7) -0.089(6) 0.058(5) -0.099(5)
C35 0.163(5) 0.185(6) 0.140(5) 0.010(4) -0.037(4) -0.075(5)
C36 0.157(6) 0.170(6) 0.180(7) -0.005(5) 0.003(5) 0.024(5)
O37 0.0670(12) 0.0904(14) 0.0523(11) -0.0100(9) -0.0087(9) -0.0077(10)
C38 0.073(2) 0.104(2) 0.0680(19) -0.0154(17) -0.0165(15) -0.0202(17)
C39 0.082(2) 0.115(3) 0.090(3) -0.005(2) -0.0111(18) -0.034(2)
O40 0.0773(16) 0.118(2) 0.117(2) 0.0085(17) -0.0010(14) -0.0099(15)
C41 0.084(3) 0.199(7) 0.273(10) -0.071(7) -0.041(4) 0.006(4)
C42 0.238(11) 0.276(13) 0.203(10) -0.085(9) -0.016(8) 0.101(9)
O43 0.227(9) 1.10(4) 0.189(8) -0.239(15) 0.045(7) -0.128(15)
C44 0.154(9) 0.47(2) 0.306(19) 0.171(18) -0.046(10) 0.040(12)
C45 0.201(9) 0.236(10) 0.161(7) -0.033(7) -0.032(7) 0.047(7)
O46 0.153(4) 0.201(5) 0.195(5) -0.037(4) -0.015(4) 0.051(4)
C47 0.238(10) 0.178(7) 0.168(7) 0.012(6) -0.031(7) 0.044(7)
C48 0.153(6) 0.194(7) 0.157(6) -0.040(5) 0.007(5) -0.013(5)
O49 0.116(2) 0.097(2) 0.125(2) -0.0244(17) 0.0058(18) 0.0024(17)
C50 0.121(3) 0.095(3) 0.084(2) -0.019(2) 0.026(2) -0.023(2)
C51 0.105(3) 0.105(3) 0.0575(18) -0.0175(17) 0.0159(17) -0.019(2)
O52 0.0827(14) 0.0898(15) 0.0585(12) -0.0199(10) 0.0046(10) -0.0216(11)
O53 0.0916(16) 0.0736(14) 0.0841(15) -0.0079(12) 0.0091(12) -0.0250(12)

loop_
_atom_type_symbol
_atom_type_description
_atom_type_scat_dispersion_real
_atom_type_scat_dispersion_imag
_atom_type_scat_source
C C 0.0181 0.0091 'International Tables Vol C Tables 4.2.6.8 and 6.1.1.4'
H H 0.0000 0.0000 'International Tables Vol C Tables 4.2.6.8 and 6.1.1.4'
O O 0.0492 0.0322 'International Tables Vol C Tables 4.2.6.8 and 6.1.1.4'

loop_
_geom_angle_atom_site_label_1
_geom_angle_atom_site_label_2
_geom_angle_atom_site_label_3
_geom_angle
_geom_angle_site_symmetry_1
_geom_angle_site_symmetry_3
_geom_angle_publ_flag
O29 C1 C6 118.1(2) . . ?
O29 C1 C2 120.6(2) . . ?
C6 C1 C2 121.2(3) . . ?
C3 C2 C1 117.5(3) . . ?
C3 C2 C28 121.2(3) . . ?
C1 C2 C28 121.1(3) . . ?
C4 C3 C2 121.6(3) . . ?
C5 C4 C3 119.6(3) . . ?
C4 C5 C6 121.3(3) . . ?
C5 C6 C1 118.7(3) . . ?
C5 C6 C7 121.6(3) . . ?
C1 C6 C7 119.6(3) . . ?
C8 C7 C6 111.4(2) . . ?
C9 C8 C13 117.5(3) . . ?
C9 C8 C7 120.6(3) . . ?
C13 C8 C7 121.9(3) . . ?
C10 C9 C8 121.1(3) . . ?
C9 C10 C11 120.3(3) . . ?
C12 C11 C10 121.0(4) . . ?
C11 C12 C13 117.7(3) . . ?
C11 C12 C14 120.6(3) . . ?
C13 C12 C14 121.6(3) . . ?
C12 C13 O37 118.3(3) . . ?
C12 C13 C8 122.3(3) . . ?
O37 C13 C8 119.2(3) . . ?
C15 C14 C12 111.5(3) . . ?
C16 C15 C20 117.3(3) . . ?
C16 C15 C14 122.3(4) . . ?
C20 C15 C14 120.4(3) . . ?
C17 C16 C15 122.2(4) . . ?
C16 C17 C18 119.8(4) . . ?
C17 C18 C19 120.5(4) . . ?
C20 C19 C18 118.3(4) . . ?
C20 C19 C21 120.1(3) . . ?
C18 C19 C21 121.6(4) . . ?
O53 C20 C19 117.7(3) . . ?
O53 C20 C15 120.6(3) . . ?
C19 C20 C15 121.8(3) . . ?
C19 C21 C22 110.7(3) . . ?
C23 C22 C27 117.5(3) . . ?
C23 C22 C21 121.2(3) . . ?
C27 C22 C21 121.2(3) . . ?
C22 C23 C24 121.3(4) . . ?
C25 C24 C23 120.1(4) . . ?
C24 C25 C26 121.1(4) . . ?
C25 C26 C27 117.6(3) . . ?
C25 C26 C28 120.7(3) . . ?
C27 C26 C28 121.6(3) . . ?
O52 C27 C26 119.2(3) . . ?
O52 C27 C22 118.5(3) . . ?
C26 C27 C22 122.2(3) . . ?
C26 C28 C2 111.4(2) . . ?
C1 O29 C30 117.3(3) . . ?
C31 C30 O29 120.1(3) . . ?
O32 C31 C30 131.0(5) . . ?
C31 O32 C33 116.2(5) . . ?
C35 C33 C34 115.2(5) . . ?
C35 C33 C36 106.5(5) . . ?
C34 C33 C36 109.8(6) . . ?
C35 C33 O32 87.9(4) . . ?
C34 C33 O32 116.5(4) . . ?
C36 C33 O32 118.8(4) . . ?
C13 O37 C38 113.1(2) . . ?
O37 C38 C39 110.0(3) . . ?
O40 C39 C38 108.6(3) . . ?
C39 O40 C41 115.8(5) . . ?
O40 C41 C42 105.9(6) . . ?
O43 C42 C41 99.5(12) . . ?
O43 C42 C44 41.7(9) . . ?
C41 C42 C44 130.0(8) . . ?
C44 O43 C42 93.9(16) . . ?
O43 C44 C45 101.4(12) . . ?
O43 C44 C42 44.4(9) . . ?
C45 C44 C42 144.3(12) . . ?
O46 C45 C44 114.1(9) . . ?
C45 O46 C47 113.9(7) . . ?
O46 C47 C48 112.8(8) . . ?
O49 C48 C47 110.2(8) . . ?
C48 O49 C50 114.7(5) . . ?
O49 C50 C51 107.5(4) . . ?
O52 C51 C50 108.6(3) . . ?
C27 O52 C51 112.7(2) . . ?

loop_
_geom_bond_atom_site_label_1
_geom_bond_atom_site_label_2
_geom_bond_distance
_geom_bond_site_symmetry_2
_geom_bond_publ_flag
C1 O29 1.375(3) . ?
C1 C6 1.385(4) . ?
C1 C2 1.399(4) . ?
C2 C3 1.389(4) . ?
C2 C28 1.515(4) . ?
C3 C4 1.373(5) . ?
C4 C5 1.365(5) . ?
C5 C6 1.382(4) . ?
C6 C7 1.527(4) . ?
C7 C8 1.514(5) . ?
C8 C9 1.384(4) . ?
C8 C13 1.400(4) . ?
C9 C10 1.369(5) . ?
C10 C11 1.382(5) . ?
C11 C12 1.383(5) . ?
C12 C13 1.388(5) . ?
C12 C14 1.525(5) . ?
C13 O37 1.391(4) . ?
C14 C15 1.516(5) . ?
C15 C16 1.382(5) . ?
C15 C20 1.408(5) . ?
C16 C17 1.370(6) . ?
C17 C18 1.382(6) . ?
C18 C19 1.400(5) . ?
C19 C20 1.388(5) . ?
C19 C21 1.504(5) . ?
C20 O53 1.368(4) . ?
C21 C22 1.521(5) . ?
C22 C23 1.378(5) . ?
C22 C27 1.400(5) . ?
C23 C24 1.384(6) . ?
C24 C25 1.375(5) . ?
C25 C26 1.384(5) . ?
C26 C27 1.398(5) . ?
C26 C28 1.507(5) . ?
C27 O52 1.387(4) . ?
O29 C30 1.425(5) . ?
C30 C31 1.379(6) . ?
C31 O32 1.257(6) . ?
O32 C33 1.570(6) . ?
C33 C35 1.470(7) . ?
C33 C34 1.481(7) . ?
C33 C36 1.512(8) . ?
O37 C38 1.432(3) . ?
C38 C39 1.469(5) . ?
C39 O40 1.396(5) . ?
O40 C41 1.417(7) . ?
C41 C42 1.571(13) . ?
C42 O43 1.412(15) . ?
C42 C44 2.01(2) . ?
O43 C44 1.34(2) . ?
C44 C45 1.525(17) . ?
C45 O46 1.303(10) . ?
O46 C47 1.484(9) . ?
C47 C48 1.504(10) . ?
C48 O49 1.334(7) . ?
O49 C50 1.419(5) . ?
C50 C51 1.487(6) . ?
C51 O52 1.438(4) . ?

loop_
_geom_torsion_atom_site_label_1
_geom_torsion_atom_site_label_2
_geom_torsion_atom_site_label_3
_geom_torsion_atom_site_label_4
_geom_torsion
_geom_torsion_site_symmetry_1
_geom_torsion_site_symmetry_2
_geom_torsion_site_symmetry_3
_geom_torsion_site_symmetry_4
_geom_torsion_publ_flag
O29 C1 C2 C3 -179.1(3) . . . . ?
C6 C1 C2 C3 5.8(4) . . . . ?
O29 C1 C2 C28 6.5(4) . . . . ?
C6 C1 C2 C28 -168.6(3) . . . . ?
C1 C2 C3 C4 -1.5(5) . . . . ?
C28 C2 C3 C4 172.9(3) . . . . ?
C2 C3 C4 C5 -2.9(5) . . . . ?
C3 C4 C5 C6 3.1(5) . . . . ?
C4 C5 C6 C1 1.1(5) . . . . ?
C4 C5 C6 C7 -175.3(3) . . . . ?
O29 C1 C6 C5 179.2(3) . . . . ?
C2 C1 C6 C5 -5.6(4) . . . . ?
O29 C1 C6 C7 -4.4(4) . . . . ?
C2 C1 C6 C7 170.8(3) . . . . ?
C5 C6 C7 C8 104.6(3) . . . . ?
C1 C6 C7 C8 -71.7(3) . . . . ?
C6 C7 C8 C9 -61.8(3) . . . . ?
C6 C7 C8 C13 116.1(3) . . . . ?
C13 C8 C9 C10 -1.0(4) . . . . ?
C7 C8 C9 C10 177.0(3) . . . . ?
C8 C9 C10 C11 -1.3(5) . . . . ?
C9 C10 C11 C12 1.3(6) . . . . ?
C10 C11 C12 C13 1.0(5) . . . . ?
C10 C11 C12 C14 -175.3(3) . . . . ?
C11 C12 C13 O37 -179.7(3) . . . . ?
C14 C12 C13 O37 -3.5(4) . . . . ?
C11 C12 C13 C8 -3.4(4) . . . . ?
C14 C12 C13 C8 172.9(3) . . . . ?
C9 C8 C13 C12 3.4(4) . . . . ?
C7 C8 C13 C12 -174.6(3) . . . . ?
C9 C8 C13 O37 179.7(2) . . . . ?
C7 C8 C13 O37 1.7(4) . . . . ?
C11 C12 C14 C15 63.4(4) . . . . ?
C13 C12 C14 C15 -112.7(4) . . . . ?
C12 C14 C15 C16 -111.5(4) . . . . ?
C12 C14 C15 C20 66.8(4) . . . . ?
C20 C15 C16 C17 -1.5(5) . . . . ?
C14 C15 C16 C17 176.9(3) . . . . ?
C15 C16 C17 C18 -1.2(6) . . . . ?
C16 C17 C18 C19 1.6(6) . . . . ?
C17 C18 C19 C20 0.7(6) . . . . ?
C17 C18 C19 C21 -176.6(4) . . . . ?
C18 C19 C20 O53 176.2(3) . . . . ?
C21 C19 C20 O53 -6.5(5) . . . . ?
C18 C19 C20 C15 -3.5(5) . . . . ?
C21 C19 C20 C15 173.9(3) . . . . ?
C16 C15 C20 O53 -175.8(3) . . . . ?
C14 C15 C20 O53 5.8(5) . . . . ?
C16 C15 C20 C19 3.9(5) . . . . ?
C14 C15 C20 C19 -174.6(3) . . . . ?
C20 C19 C21 C22 -67.9(5) . . . . ?
C18 C19 C21 C22 109.4(4) . . . . ?
C19 C21 C22 C23 -58.2(5) . . . . ?
C19 C21 C22 C27 118.1(4) . . . . ?
C27 C22 C23 C24 -1.5(5) . . . . ?
C21 C22 C23 C24 174.9(3) . . . . ?
C22 C23 C24 C25 -1.7(6) . . . . ?
C23 C24 C25 C26 2.1(6) . . . . ?
C24 C25 C26 C27 0.6(5) . . . . ?
C24 C25 C26 C28 -176.0(3) . . . . ?
C25 C26 C27 O52 179.3(2) . . . . ?
C28 C26 C27 O52 -4.1(4) . . . . ?
C25 C26 C27 C22 -4.0(4) . . . . ?
C28 C26 C27 C22 172.6(3) . . . . ?
C23 C22 C27 O52 -178.9(3) . . . . ?
C21 C22 C27 O52 4.7(4) . . . . ?
C23 C22 C27 C26 4.4(4) . . . . ?
C21 C22 C27 C26 -172.1(3) . . . . ?
C25 C26 C28 C2 60.8(4) . . . . ?
C27 C26 C28 C2 -115.7(3) . . . . ?
C3 C2 C28 C26 -105.9(3) . . . . ?
C1 C2 C28 C26 68.3(4) . . . . ?
C6 C1 O29 C30 -109.7(3) . . . . ?
C2 C1 O29 C30 75.1(3) . . . . ?
C1 O29 C30 C31 72.2(6) . . . . ?
O29 C30 C31 O32 27.8(11) . . . . ?
C30 C31 O32 C33 -154.3(6) . . . . ?
C31 O32 C33 C35 -159.7(5) . . . . ?
C31 O32 C33 C34 -42.4(7) . . . . ?
C31 O32 C33 C36 92.6(6) . . . . ?
C12 C13 O37 C38 -86.3(3) . . . . ?
C8 C13 O37 C38 97.3(3) . . . . ?
C13 O37 C38 C39 169.5(3) . . . . ?
O37 C38 C39 O40 -71.5(4) . . . . ?
C38 C39 O40 C41 178.0(5) . . . . ?
C39 O40 C41 C42 -162.4(6) . . . . ?
O40 C41 C42 O43 86.5(9) . . . . ?
O40 C41 C42 C44 54.5(14) . . . . ?
C41 C42 O43 C44 -142.4(12) . . . . ?
C42 O43 C44 C45 -167.9(8) . . . . ?
C41 C42 C44 O43 51.8(16) . . . . ?
O43 C42 C44 C45 20.6(16) . . . . ?
C41 C42 C44 C45 72(2) . . . . ?
O43 C44 C45 O46 55.1(16) . . . . ?
C42 C44 C45 O46 41(2) . . . . ?
C44 C45 O46 C47 173.5(11) . . . . ?
C45 O46 C47 C48 76.6(11) . . . . ?
O46 C47 C48 O49 -87.0(9) . . . . ?
C47 C48 O49 C50 179.0(6) . . . . ?
C48 O49 C50 C51 -179.5(4) . . . . ?
O49 C50 C51 O52 74.2(4) . . . . ?
C26 C27 O52 C51 -92.6(3) . . . . ?
C22 C27 O52 C51 90.6(3) . . . . ?
C50 C51 O52 C27 -174.3(3) . . . . ?

loop_
_cod_related_entry_id
_cod_related_entry_database
_cod_related_entry_code
1 ChemSpider 21122561
